data_7118395
loop_
_publ_author_name
'Ward, Jonathan S.'
'Nobuyasu, Roberto S.'
'Batsanov, Andrei S.'
'Data, Przemyslaw'
'Monkman, Andrew P.'
'Dias, Fernando B.'
'Bryce, Martin R.'

_publ_section_title
;
 The interplay of thermally activated delayed fluorescence (TADF) and room
 temperature organic phosphorescence in sterically-constrained
 donor-acceptor charge-transfer molecules.
;
_journal_issue 12
_journal_name_full 'Chemical communications (Cambridge, England)'
_journal_page_first 2612
_journal_page_last 2615
_journal_paper_doi 10.1039/c5cc09645f
_journal_volume 52
_journal_year 2016
_chemical_formula_moiety 'C42 H34 N2 O2 S3'
_chemical_formula_sum 'C42 H34 N2 O2 S3'
_chemical_formula_weight 694.89
_space_group_crystal_system monoclinic
_space_group_IT_number 15
_space_group_name_Hall '-I 2ya'
_space_group_name_H-M_alt 'I 1 2/a 1'
_symmetry_space_group_name_Hall '-I 2ya'
_symmetry_space_group_name_H-M 'I 1 2/a 1'
_atom_sites_solution_hydrogens geom
_atom_sites_solution_primary direct
_atom_sites_solution_secondary difmap
_audit_creation_date 2015-11-17
_audit_creation_method
;
Olex2 1.2-beta
(compiled 2015.11.10 svn.r3248 for OlexSys, GUI svn.r5133)
;
_audit_update_record
;
2015-11-17 deposited with the CCDC.
2016-01-04 downloaded from the CCDC.
;
_cell_angle_alpha 90
_cell_angle_beta 98.962(3)
_cell_angle_gamma 90
_cell_formula_units_Z 4
_cell_length_a 12.7719(10)
_cell_length_b 13.6832(10)
_cell_length_c 19.915(2)
_cell_measurement_reflns_used 9808
_cell_measurement_temperature 120
_cell_measurement_theta_max 30.10
_cell_measurement_theta_min 2.20
_cell_volume 3437.9(5)
_computing_cell_refinement 'SAINT v8.34A (Bruker, 2013)'
_computing_data_collection 'APEX2 v.2013.4_1 (Bruker, 2013)'
_computing_data_reduction 'SAINT v8.34A (Bruker, 2013)'
_computing_molecular_graphics 'Olex2 (Dolomanov et al., 2009)'
_computing_publication_material 'Olex2 (Dolomanov et al., 2009)'
_computing_structure_refinement 'ShelXL 2014/7 multi-CPU version (Sheldrick, 2008)'
_computing_structure_solution 'ShelXS 2013/1 (Sheldrick, 2008)'
_diffrn_ambient_temperature 120
_diffrn_detector_type 'Bruker PHOTON 100 CMOS'
_diffrn_measured_fraction_theta_full 0.999
_diffrn_measured_fraction_theta_max 0.998
_diffrn_measurement_device '3-circle area detector diffractometer'
_diffrn_measurement_device_type 'Bruker D8 Venture'
_diffrn_measurement_method '\f and \w scans'
_diffrn_radiation_monochromator 'focusing mirrors'
_diffrn_radiation_probe x-ray
_diffrn_radiation_type MoK\a
_diffrn_radiation_wavelength 0.71073
_diffrn_reflns_av_R_equivalents 0.0296
_diffrn_reflns_av_unetI/netI 0.0180
_diffrn_reflns_laue_measured_fraction_full 0.999
_diffrn_reflns_laue_measured_fraction_max 0.998
_diffrn_reflns_limit_h_max 18
_diffrn_reflns_limit_h_min -17
_diffrn_reflns_limit_k_max 19
_diffrn_reflns_limit_k_min -19
_diffrn_reflns_limit_l_max 28
_diffrn_reflns_limit_l_min -28
_diffrn_reflns_number 37349
_diffrn_reflns_point_group_measured_fraction_full 0.999
_diffrn_reflns_point_group_measured_fraction_max 0.998
_diffrn_reflns_theta_full 25.242
_diffrn_reflns_theta_max 30.119
_diffrn_reflns_theta_min 2.196
_diffrn_source 'ImuS microsource'
_diffrn_standards_number 0
_exptl_absorpt_coefficient_mu 0.256
_exptl_absorpt_correction_T_max 1.0000
_exptl_absorpt_correction_T_min 0.9710
_exptl_absorpt_correction_type multi-scan
_exptl_absorpt_process_details
;
SADABS-2014/4 (Bruker,2014/4) was used for absorption correction.
wR2(int) was 0.0854 before and 0.0511 after correction.
The Ratio of minimum to maximum transmission is 0.9710.
The \l/2 correction factor is Not present.
;
_exptl_crystal_colour colourless
_exptl_crystal_colour_primary colourless
_exptl_crystal_density_diffrn 1.343
_exptl_crystal_description block
_exptl_crystal_F_000 1456
_exptl_crystal_recrystallization_method 'Re-crystallisation from solvent: DCM, hexane'
_exptl_crystal_size_max 0.297
_exptl_crystal_size_mid 0.239
_exptl_crystal_size_min 0.156
_refine_diff_density_max 0.414
_refine_diff_density_min -0.324
_refine_diff_density_rms 0.057
_refine_ls_extinction_method none
_refine_ls_goodness_of_fit_ref 1.048
_refine_ls_hydrogen_treatment constr
_refine_ls_matrix_type full
_refine_ls_number_parameters 226
_refine_ls_number_reflns 5057
_refine_ls_number_restraints 0
_refine_ls_restrained_S_all 1.048
_refine_ls_R_factor_all 0.0468
_refine_ls_R_factor_gt 0.0400
_refine_ls_shift/su_max 0.000
_refine_ls_shift/su_mean 0.000
_refine_ls_structure_factor_coef Fsqd
_refine_ls_weighting_details 'w=1/[\s^2^(Fo^2^)+(0.0600P)^2^+3.2350P] where P=(Fo^2^+2Fc^2^)/3'
_refine_ls_weighting_scheme calc
_refine_ls_wR_factor_gt 0.1081
_refine_ls_wR_factor_ref 0.1123
_reflns_Friedel_coverage 0.000
_reflns_number_gt 4454
_reflns_number_total 5057
_reflns_threshold_expression 'I > 2\s(I)'
_cod_data_source_file c5cc09645f2.cif
_cod_data_source_block 3
_cod_depositor_comments
;
The following automatic conversions were performed:

'_diffrn_radiation_probe' value 'X-ray' changed to 'x-ray' according
to
/usr/data/users/saulius/crontab/automatic-downloads/rss-feeds/RSC/lib/dictionaries/cif_core.dic
dictionary named 'cif_core.dic' version 2.4.2 from 2011-04-26.

Automatic conversion script
Id: cif_fix_values 4268 2015-11-12 08:31:59Z antanas 

 Adding full bibliography for 7118393--7118396.cif.
;
_cod_original_cell_volume 3437.8(5)
_cod_database_code 7118395
_shelx_space_group_comment
;
The symmetry employed for this shelxl refinement is uniquely defined
by the following loop, which should always be used as a source of
symmetry information in preference to the above space-group names.
They are only intended as comments.
;
_shelx_estimated_absorpt_t_max 0.961
_shelx_estimated_absorpt_t_min 0.928
_computing.bruker_data_scaling 'SADABS V2012/1 (Bruker AXS Inc.)'

_olex2_refinement_description
;
1. Fixed Uiso
 At 1.2 times of:
  All C(H) groups
2. Others
 Uiso(H20A)=Uiso(H20B)=Uiso(H20C)=FVAR(1)
 Uiso(H21A)=Uiso(H21B)=Uiso(H21C)=FVAR(2)
3.a Ternary CH refined with riding coordinates:
 C19(H19)
3.b Aromatic/amide H refined with riding coordinates:
 C3(H3), C5(H5), C6(H6), C9(H9), C10(H10), C11(H11), C12(H12), C15(H15),
 C16(H16), C17(H17)
3.c Idealised Me refined as rotating group:
 C20(H20A,H20B,H20C), C21(H21A,H21B,H21C)
;
_shelx_shelxl_version_number 2014/7
_olex2_diffrn_ambient_temperature_device 'Oxford Cryosystems'
_olex2_submission_special_instructions 'No special instructions were received'

loop_
_space_group_symop_operation_xyz
'x, y, z'
'-x+1/2, y, -z'
'x+1/2, y+1/2, z+1/2'
'-x+1, y+1/2, -z+1/2'
'-x, -y, -z'
'x-1/2, -y, z'
'-x+1/2, -y+1/2, -z+1/2'
'x, -y+1/2, z+1/2'

loop_
_atom_site_label
_atom_site_type_symbol
_atom_site_fract_x
_atom_site_fract_y
_atom_site_fract_z
_atom_site_U_iso_or_equiv
_atom_site_adp_type
_atom_site_occupancy
_atom_site_site_symmetry_order
_atom_site_calc_flag
_atom_site_refinement_flags_posn
_atom_site_refinement_flags_adp
_atom_site_refinement_flags_occupancy
S1 S 0.2500 0.20113(3) 0.5000 0.03353(15) Uani 1 2 d S T P
S2 S -0.04561(3) 0.59719(3) 0.28388(2) 0.02564(10) Uani 1 1 d . . .
O1 O 0.15371(14) 0.14554(9) 0.49716(6) 0.0584(5) Uani 1 1 d . . .
N1 N 0.17698(8) 0.53492(7) 0.30942(5) 0.01634(19) Uani 1 1 d . . .
C1 C 0.23493(11) 0.28961(8) 0.43488(6) 0.0205(2) Uani 1 1 d . . .
C2 C 0.23878(9) 0.38313(8) 0.46266(5) 0.0154(2) Uani 1 1 d . . .
C3 C 0.21912(9) 0.46412(8) 0.42136(6) 0.0152(2) Uani 1 1 d . . .
H3 H 0.2213 0.5277 0.4407 0.018 Uiso 1 1 calc R . .
C4 C 0.19589(9) 0.45230(8) 0.35056(6) 0.0146(2) Uani 1 1 d . . .
C5 C 0.19305(10) 0.35713(9) 0.32309(6) 0.0186(2) Uani 1 1 d . . .
H5 H 0.1778 0.3485 0.2752 0.022 Uiso 1 1 calc R . .
C6 C 0.21215(11) 0.27594(9) 0.36496(6) 0.0220(2) Uani 1 1 d . . .
H6 H 0.2097 0.2120 0.3461 0.026 Uiso 1 1 calc R . .
C7 C 0.13179(10) 0.52785(8) 0.23948(6) 0.0177(2) Uani 1 1 d . . .
C8 C 0.02635(10) 0.55526(9) 0.22053(6) 0.0205(2) Uani 1 1 d . . .
C9 C -0.01854(11) 0.55345(10) 0.15195(7) 0.0265(3) Uani 1 1 d . . .
H9 H -0.0904 0.5723 0.1386 0.032 Uiso 1 1 calc R . .
C10 C 0.04173(13) 0.52425(10) 0.10364(7) 0.0288(3) Uani 1 1 d . . .
H10 H 0.0108 0.5222 0.0571 0.035 Uiso 1 1 calc R . .
C11 C 0.14716(13) 0.49790(10) 0.12251(6) 0.0279(3) Uani 1 1 d . . .
H11 H 0.1880 0.4777 0.0890 0.033 Uiso 1 1 calc R . .
C12 C 0.19278(11) 0.50115(9) 0.19049(6) 0.0231(3) Uani 1 1 d . . .
H12 H 0.2655 0.4852 0.2034 0.028 Uiso 1 1 calc R . .
C13 C 0.16093(9) 0.62775(8) 0.33981(6) 0.0161(2) Uani 1 1 d . . .
C14 C 0.05749(10) 0.66328(9) 0.33363(6) 0.0202(2) Uani 1 1 d . . .
C15 C 0.03691(12) 0.75113(11) 0.36449(7) 0.0283(3) Uani 1 1 d . . .
H15 H -0.0333 0.7759 0.3604 0.034 Uiso 1 1 calc R . .
C16 C 0.12101(13) 0.80172(10) 0.40125(8) 0.0318(3) Uani 1 1 d . . .
H16 H 0.1077 0.8601 0.4244 0.038 Uiso 1 1 calc R . .
C17 C 0.22418(12) 0.76831(9) 0.40474(7) 0.0270(3) Uani 1 1 d . . .
H17 H 0.2806 0.8053 0.4291 0.032 Uiso 1 1 calc R . .
C18 C 0.24682(10) 0.68137(8) 0.37323(6) 0.0193(2) Uani 1 1 d . . .
C19 C 0.35917(10) 0.64743(10) 0.37159(7) 0.0230(2) Uani 1 1 d . . .
H19 H 0.3581 0.5745 0.3687 0.028 Uiso 1 1 calc R . .
C20 C 0.43778(13) 0.67595(14) 0.43458(9) 0.0399(4) Uani 1 1 d . . .
H20A H 0.4459 0.7472 0.4362 0.057(4) Uiso 1 1 calc GR . .
H20B H 0.5066 0.6455 0.4324 0.057(4) Uiso 1 1 calc GR . .
H20C H 0.4112 0.6534 0.4755 0.057(4) Uiso 1 1 calc GR . .
C21 C 0.39493(13) 0.68679(13) 0.30649(9) 0.0358(3) Uani 1 1 d . . .
H21A H 0.3466 0.6632 0.2667 0.047(3) Uiso 1 1 calc GR . .
H21B H 0.4670 0.6639 0.3041 0.047(3) Uiso 1 1 calc GR . .
H21C H 0.3940 0.7584 0.3071 0.047(3) Uiso 1 1 calc GR . .

loop_
_atom_site_aniso_label
_atom_site_aniso_U_11
_atom_site_aniso_U_22
_atom_site_aniso_U_33
_atom_site_aniso_U_23
_atom_site_aniso_U_13
_atom_site_aniso_U_12
S1 0.0697(4) 0.00888(18) 0.0159(2) 0.000 -0.0124(2) 0.000
S2 0.01970(16) 0.03544(19) 0.02167(16) -0.00069(12) 0.00289(11) -0.00127(12)
O1 0.1101(12) 0.0292(6) 0.0259(5) 0.0111(5) -0.0203(6) -0.0398(7)
N1 0.0253(5) 0.0119(4) 0.0111(4) 0.0004(3) 0.0004(3) 0.0018(4)
C1 0.0325(6) 0.0113(5) 0.0155(5) 0.0004(4) -0.0031(4) 0.0006(4)
C2 0.0203(5) 0.0117(5) 0.0130(5) -0.0002(4) -0.0013(4) 0.0002(4)
C3 0.0205(5) 0.0108(4) 0.0136(5) -0.0006(4) 0.0003(4) -0.0002(4)
C4 0.0174(5) 0.0127(5) 0.0135(5) 0.0008(4) 0.0012(4) -0.0007(4)
C5 0.0266(6) 0.0152(5) 0.0131(5) -0.0015(4) -0.0001(4) -0.0004(4)
C6 0.0343(7) 0.0123(5) 0.0172(5) -0.0024(4) -0.0025(5) -0.0001(5)
C7 0.0267(6) 0.0132(5) 0.0123(5) 0.0008(4) 0.0007(4) -0.0008(4)
C8 0.0249(6) 0.0200(5) 0.0159(5) 0.0005(4) 0.0014(4) -0.0033(4)
C9 0.0281(6) 0.0283(6) 0.0204(6) 0.0007(5) -0.0048(5) -0.0050(5)
C10 0.0451(8) 0.0247(6) 0.0143(5) -0.0016(5) -0.0024(5) -0.0066(6)
C11 0.0476(8) 0.0210(6) 0.0160(5) -0.0028(5) 0.0077(5) 0.0028(6)
C12 0.0328(7) 0.0189(5) 0.0178(5) 0.0000(4) 0.0046(5) 0.0049(5)
C13 0.0240(5) 0.0114(4) 0.0128(5) 0.0010(4) 0.0020(4) 0.0015(4)
C14 0.0244(6) 0.0195(5) 0.0164(5) 0.0014(4) 0.0023(4) 0.0020(4)
C15 0.0339(7) 0.0267(6) 0.0243(6) -0.0009(5) 0.0044(5) 0.0132(5)
C16 0.0487(9) 0.0188(6) 0.0268(7) -0.0043(5) 0.0022(6) 0.0108(6)
C17 0.0395(7) 0.0147(5) 0.0244(6) -0.0023(5) -0.0023(5) -0.0011(5)
C18 0.0264(6) 0.0133(5) 0.0173(5) 0.0028(4) 0.0003(4) -0.0005(4)
C19 0.0229(6) 0.0206(6) 0.0244(6) 0.0022(5) -0.0001(5) -0.0032(5)
C20 0.0309(8) 0.0482(10) 0.0361(8) -0.0045(7) -0.0094(6) 0.0000(7)
C21 0.0301(7) 0.0422(9) 0.0361(8) 0.0119(7) 0.0080(6) -0.0058(6)

loop_
_atom_type_symbol
_atom_type_description
_atom_type_scat_dispersion_real
_atom_type_scat_dispersion_imag
_atom_type_scat_source
C C 0.0033 0.0016 'International Tables Vol C Tables 4.2.6.8 and 6.1.1.4'
H H 0.0000 0.0000 'International Tables Vol C Tables 4.2.6.8 and 6.1.1.4'
N N 0.0061 0.0033 'International Tables Vol C Tables 4.2.6.8 and 6.1.1.4'
O O 0.0106 0.0060 'International Tables Vol C Tables 4.2.6.8 and 6.1.1.4'
S S 0.1246 0.1234 'International Tables Vol C Tables 4.2.6.8 and 6.1.1.4'

loop_
_exptl_crystal_face_index_h
_exptl_crystal_face_index_k
_exptl_crystal_face_index_l
_exptl_crystal_face_perp_dist
0.00 1.00 -1.00 0.0780
0.00 -1.00 1.00 0.0740
0.00 -1.00 -1.00 0.0850
0.00 1.00 1.00 0.0840
2.00 0.00 -1.00 0.1110
-3.00 0.00 1.00 0.1400
1.00 -1.00 0.00 0.0990
3.00 -1.00 -2.00 0.1060

loop_
_geom_angle_atom_site_label_1
_geom_angle_atom_site_label_2
_geom_angle_atom_site_label_3
_geom_angle
_geom_angle_site_symmetry_1
_geom_angle_site_symmetry_3
O1 S1 O1 116.21(14) . 2_556
O1 S1 C1 112.74(8) 2_556 .
O1 S1 C1 109.83(6) . .
O1 S1 C1 112.74(8) . 2_556
O1 S1 C1 109.83(6) 2_556 2_556
C1 S1 C1 93.24(8) 2_556 .
C14 S2 C8 98.12(6) . .
C4 N1 C7 121.71(9) . .
C4 N1 C13 119.50(9) . .
C7 N1 C13 114.17(9) . .
C2 C1 S1 110.24(8) . .
C6 C1 S1 128.79(9) . .
C6 C1 C2 120.71(11) . .
C1 C2 C2 113.04(6) . 2_556
C3 C2 C1 120.63(10) . .
C3 C2 C2 126.29(6) . 2_556
C2 C3 C4 119.77(10) . .
N1 C4 C3 119.12(10) . .
N1 C4 C5 121.91(10) . .
C3 C4 C5 118.97(10) . .
C6 C5 C4 120.95(10) . .
C5 C6 C1 118.96(11) . .
C8 C7 N1 118.29(11) . .
C12 C7 N1 121.22(11) . .
C12 C7 C8 120.33(11) . .
C7 C8 S2 118.83(9) . .
C7 C8 C9 119.52(12) . .
C9 C8 S2 121.58(11) . .
C10 C9 C8 119.85(13) . .
C9 C10 C11 120.59(12) . .
C10 C11 C12 119.85(13) . .
C11 C12 C7 119.82(13) . .
C14 C13 N1 117.81(10) . .
C14 C13 C18 121.38(11) . .
C18 C13 N1 120.79(11) . .
C13 C14 S2 118.91(9) . .
C15 C14 S2 120.87(10) . .
C15 C14 C13 120.18(12) . .
C16 C15 C14 118.65(13) . .
C17 C16 C15 120.92(12) . .
C16 C17 C18 121.35(13) . .
C13 C18 C19 120.30(11) . .
C17 C18 C13 117.31(12) . .
C17 C18 C19 122.32(12) . .
C18 C19 C20 114.04(12) . .
C18 C19 C21 108.54(11) . .
C20 C19 C21 111.02(13) . .

loop_
_geom_bond_atom_site_label_1
_geom_bond_atom_site_label_2
_geom_bond_distance
_geom_bond_site_symmetry_2
S1 O1 1.4396(14) .
S1 O1 1.4397(14) 2_556
S1 C1 1.7625(12) 2_556
S1 C1 1.7625(12) .
S2 C8 1.7683(13) .
S2 C14 1.7683(13) .
N1 C4 1.3950(14) .
N1 C7 1.4254(14) .
N1 C13 1.4354(14) .
C1 C2 1.3920(15) .
C1 C6 1.3900(16) .
C2 C2 1.470(2) 2_556
C2 C3 1.3796(15) .
C3 C4 1.4041(15) .
C4 C5 1.4109(15) .
C5 C6 1.3876(16) .
C7 C8 1.3923(18) .
C7 C12 1.3889(17) .
C8 C9 1.3966(17) .
C9 C10 1.382(2) .
C10 C11 1.388(2) .
C11 C12 1.3886(18) .
C13 C14 1.3952(17) .
C13 C18 1.3990(17) .
C14 C15 1.3935(18) .
C15 C16 1.387(2) .
C16 C17 1.386(2) .
C17 C18 1.3961(17) .
C18 C19 1.5134(18) .
C19 C20 1.530(2) .
C19 C21 1.538(2) .
